data_2235983
loop_
_publ_author_name
'Fun, Hoong-Kun'
'Quah, Ching Kheng'
'Shetty, Divya N.'
'Narayana, B.'
'Sarojini, B. K.'

_publ_section_title
;
 2-Chloro-1-(4-hydroxyphenyl)ethanone
;
_journal_coeditor_code SJ5254
_journal_issue 8
_journal_name_full 'Acta Crystallographica Section E'
_journal_page_first o2424
_journal_paper_doi 10.1107/S1600536812030838
_journal_volume 68
_journal_year 2012
_chemical_formula_iupac 'C8 H7 Cl O2'
_chemical_formula_moiety 'C8 H7 Cl O2'
_chemical_formula_sum 'C8 H7 Cl O2'
_chemical_formula_weight 170.59
_chemical_name_systematic
;
2-Chloro-1-(4-hydroxyphenyl)ethanone
;
_space_group_IT_number 14
_symmetry_cell_setting monoclinic
_symmetry_space_group_name_Hall '-P 2ybc'
_symmetry_space_group_name_H-M 'P 1 21/c 1'
_atom_sites_solution_hydrogens geom
_atom_sites_solution_primary direct
_atom_sites_solution_secondary difmap
_audit_creation_method SHELXL-97
_cell_angle_alpha 90.00
_cell_angle_beta 95.5600(10)
_cell_angle_gamma 90.00
_cell_formula_units_Z 8
_cell_length_a 7.4931(5)
_cell_length_b 14.7345(10)
_cell_length_c 13.5681(10)
_cell_measurement_reflns_used 9970
_cell_measurement_temperature 100
_cell_measurement_theta_max 30.06
_cell_measurement_theta_min 2.73
_cell_volume 1490.97(18)
_computing_cell_refinement 'SAINT (Bruker, 2009)'
_computing_data_collection 'APEX2 (Bruker, 2009)'
_computing_data_reduction 'SAINT (Bruker, 2009)'
_computing_molecular_graphics 'SHELXTL (Sheldrick, 2008)'
_computing_publication_material 'SHELXTL (Sheldrick, 2008) and PLATON (Spek, 2009)'
_computing_structure_refinement 'SHELXTL (Sheldrick, 2008)'
_computing_structure_solution 'SHELXTL (Sheldrick, 2008)'
_diffrn_ambient_temperature 100
_diffrn_measured_fraction_theta_full 0.995
_diffrn_measured_fraction_theta_max 0.995
_diffrn_measurement_device_type
;
Bruker SMART APEXII DUO CCD area-detector
;
_diffrn_measurement_method '\f and \w scans'
_diffrn_radiation_monochromator graphite
_diffrn_radiation_source 'fine-focus sealed tube'
_diffrn_radiation_type MoK\a
_diffrn_radiation_wavelength 0.71073
_diffrn_reflns_av_R_equivalents 0.0190
_diffrn_reflns_av_sigmaI/netI 0.0169
_diffrn_reflns_limit_h_max 10
_diffrn_reflns_limit_h_min -9
_diffrn_reflns_limit_k_max 20
_diffrn_reflns_limit_k_min -20
_diffrn_reflns_limit_l_max 17
_diffrn_reflns_limit_l_min -19
_diffrn_reflns_number 16799
_diffrn_reflns_theta_full 30.06
_diffrn_reflns_theta_max 30.06
_diffrn_reflns_theta_min 2.73
_diffrn_standards_number 0
_exptl_absorpt_coefficient_mu 0.450
_exptl_absorpt_correction_T_max 0.9245
_exptl_absorpt_correction_T_min 0.8032
_exptl_absorpt_correction_type multi-scan
_exptl_absorpt_process_details '(<i>SADABS</i>; Bruker, 2009)'
_exptl_crystal_colour colourless
_exptl_crystal_density_diffrn 1.520
_exptl_crystal_density_method 'not measured'
_exptl_crystal_description block
_exptl_crystal_F_000 704
_exptl_crystal_size_max 0.509
_exptl_crystal_size_mid 0.226
_exptl_crystal_size_min 0.177
_refine_diff_density_max 0.458
_refine_diff_density_min -0.230
_refine_ls_extinction_method none
_refine_ls_goodness_of_fit_ref 1.029
_refine_ls_hydrogen_treatment mixed
_refine_ls_matrix_type full
_refine_ls_number_parameters 207
_refine_ls_number_reflns 4352
_refine_ls_number_restraints 0
_refine_ls_restrained_S_all 1.029
_refine_ls_R_factor_all 0.0280
_refine_ls_R_factor_gt 0.0259
_refine_ls_shift/su_max 0.003
_refine_ls_shift/su_mean 0.001
_refine_ls_structure_factor_coef Fsqd
_refine_ls_weighting_details 'calc w=1/[\s^2^(Fo^2^)+(0.0370P)^2^+0.5857P] where P=(Fo^2^+2Fc^2^)/3'
_refine_ls_weighting_scheme calc
_refine_ls_wR_factor_gt 0.0716
_refine_ls_wR_factor_ref 0.0734
_reflns_number_gt 4037
_reflns_number_total 4352
_reflns_threshold_expression I>2\s(I)
_cod_data_source_file sj5254.cif
_cod_data_source_block I
_cod_original_sg_symbol_H-M 'P 21/c'
_cod_database_code 2235983
_cod_database_fobs_code 2235983

loop_
_symmetry_equiv_pos_as_xyz
'x, y, z'
'-x, y+1/2, -z+1/2'
'-x, -y, -z'
'x, -y-1/2, z-1/2'

loop_
_atom_site_type_symbol
_atom_site_label
_atom_site_fract_x
_atom_site_fract_y
_atom_site_fract_z
_atom_site_U_iso_or_equiv
_atom_site_adp_type
_atom_site_calc_flag
_atom_site_refinement_flags
_atom_site_occupancy
_atom_site_symmetry_multiplicity
Cl Cl1A 1.09654(3) 1.232822(15) 0.175736(18) 0.02002(7) Uani d . 1 1
O O1A 0.51043(9) 0.80027(5) -0.05945(5) 0.01637(13) Uani d . 1 1
O O2A 1.01029(10) 1.04907(5) 0.22919(5) 0.01973(14) Uani d . 1 1
C C1A 0.79616(12) 0.91436(6) 0.13312(7) 0.01573(17) Uani d . 1 1
H H1AA 0.8461 0.9029 0.1990 0.019 Uiso calc R 1 1
C C2A 0.69221(12) 0.84846(6) 0.08224(7) 0.01577(17) Uani d . 1 1
H H2AA 0.6716 0.7920 0.1130 0.019 Uiso calc R 1 1
C C3A 0.61778(12) 0.86551(6) -0.01468(7) 0.01370(16) Uani d . 1 1
C C4A 0.65279(12) 0.94739(6) -0.06163(7) 0.01386(16) Uani d . 1 1
H H4AA 0.6060 0.9580 -0.1282 0.017 Uiso calc R 1 1
C C5A 0.75661(12) 1.01286(6) -0.00971(7) 0.01353(16) Uani d . 1 1
H H5AA 0.7794 1.0687 -0.0411 0.016 Uiso calc R 1 1
C C6A 0.82845(11) 0.99793(6) 0.08835(7) 0.01357(16) Uani d . 1 1
C C7A 0.93813(12) 1.06615(6) 0.14663(7) 0.01399(16) Uani d . 1 1
C C8A 0.95428(12) 1.15941(6) 0.10015(7) 0.01518(16) Uani d . 1 1
H H8AA 0.8336 1.1870 0.0887 0.018 Uiso calc R 1 1
H H8AB 1.0022 1.1526 0.0351 0.018 Uiso calc R 1 1
Cl Cl1B 0.32249(4) 0.674926(16) 0.744284(18) 0.02232(7) Uani d . 1 1
O O1B 0.21395(11) 1.12541(5) 0.38976(6) 0.02120(15) Uani d . 1 1
O O2B 0.39854(10) 0.86748(5) 0.75803(5) 0.02074(15) Uani d . 1 1
C C1B 0.20436(12) 0.90119(6) 0.50470(7) 0.01514(16) Uani d . 1 1
H H1BA 0.1632 0.8413 0.4897 0.018 Uiso calc R 1 1
C C2B 0.17605(12) 0.96844(6) 0.43372(7) 0.01547(17) Uani d . 1 1
H H2BA 0.1156 0.9550 0.3706 0.019 Uiso calc R 1 1
C C3B 0.23734(12) 1.05637(6) 0.45581(7) 0.01522(17) Uani d . 1 1
C C4B 0.32607(13) 1.07671(6) 0.54895(7) 0.01661(17) Uani d . 1 1
H H4BA 0.3674 1.1366 0.5636 0.020 Uiso calc R 1 1
C C5B 0.35289(12) 1.00894(6) 0.61929(7) 0.01579(17) Uani d . 1 1
H H5BA 0.4126 1.0227 0.6825 0.019 Uiso calc R 1 1
C C6B 0.29280(12) 0.91996(6) 0.59837(7) 0.01388(16) Uani d . 1 1
C C7B 0.32576(12) 0.85017(6) 0.67533(7) 0.01461(16) Uani d . 1 1
C C8B 0.26334(13) 0.75424(6) 0.64795(7) 0.01729(17) Uani d . 1 1
H H8BA 0.3173 0.7350 0.5876 0.021 Uiso calc R 1 1
H H8BB 0.1314 0.7543 0.6327 0.021 Uiso calc R 1 1
H H2O1 0.162(2) 1.1077(11) 0.3380(12) 0.034(4) Uiso d . 1 1
H H1O1 0.480(2) 0.8153(11) -0.1184(12) 0.032(4) Uiso d . 1 1

loop_
_atom_site_aniso_label
_atom_site_aniso_U_11
_atom_site_aniso_U_22
_atom_site_aniso_U_33
_atom_site_aniso_U_12
_atom_site_aniso_U_13
_atom_site_aniso_U_23
Cl1A 0.02376(12) 0.01545(11) 0.02045(12) -0.00383(8) 0.00009(8) -0.00221(8)
O1A 0.0183(3) 0.0151(3) 0.0150(3) -0.0022(2) -0.0020(2) -0.0001(2)
O2A 0.0253(3) 0.0182(3) 0.0145(3) -0.0026(3) -0.0043(3) 0.0019(3)
C1A 0.0188(4) 0.0149(4) 0.0130(4) 0.0001(3) -0.0006(3) 0.0023(3)
C2A 0.0190(4) 0.0141(4) 0.0140(4) -0.0002(3) 0.0003(3) 0.0025(3)
C3A 0.0130(3) 0.0136(4) 0.0143(4) 0.0010(3) 0.0008(3) -0.0012(3)
C4A 0.0146(4) 0.0147(4) 0.0120(4) 0.0017(3) -0.0001(3) 0.0009(3)
C5A 0.0148(4) 0.0126(4) 0.0131(4) 0.0011(3) 0.0010(3) 0.0013(3)
C6A 0.0150(4) 0.0129(4) 0.0127(4) 0.0007(3) 0.0008(3) 0.0005(3)
C7A 0.0152(4) 0.0139(4) 0.0129(4) 0.0010(3) 0.0014(3) 0.0002(3)
C8A 0.0167(4) 0.0136(4) 0.0149(4) -0.0005(3) -0.0005(3) 0.0007(3)
Cl1B 0.03273(13) 0.01561(11) 0.01846(12) 0.00168(8) 0.00162(9) 0.00428(8)
O1B 0.0316(4) 0.0143(3) 0.0161(3) -0.0032(3) -0.0060(3) 0.0030(3)
O2B 0.0284(4) 0.0187(3) 0.0139(3) -0.0009(3) -0.0047(3) 0.0002(3)
C1B 0.0186(4) 0.0123(4) 0.0141(4) -0.0009(3) -0.0008(3) -0.0017(3)
C2B 0.0189(4) 0.0141(4) 0.0127(4) 0.0001(3) -0.0021(3) -0.0012(3)
C3B 0.0180(4) 0.0131(4) 0.0142(4) 0.0002(3) 0.0001(3) 0.0006(3)
C4B 0.0203(4) 0.0131(4) 0.0159(4) -0.0025(3) -0.0009(3) -0.0018(3)
C5B 0.0185(4) 0.0150(4) 0.0132(4) -0.0014(3) -0.0017(3) -0.0020(3)
C6B 0.0160(4) 0.0129(4) 0.0125(4) 0.0001(3) 0.0002(3) -0.0004(3)
C7B 0.0164(4) 0.0140(4) 0.0133(4) 0.0003(3) 0.0010(3) -0.0007(3)
C8B 0.0240(4) 0.0135(4) 0.0139(4) -0.0004(3) -0.0003(3) 0.0013(3)

loop_
_atom_type_symbol
_atom_type_description
_atom_type_scat_dispersion_real
_atom_type_scat_dispersion_imag
_atom_type_scat_source
C C 0.0033 0.0016 'International Tables Vol C Tables 4.2.6.8 and 6.1.1.4'
H H 0.0000 0.0000 'International Tables Vol C Tables 4.2.6.8 and 6.1.1.4'
O O 0.0106 0.0060 'International Tables Vol C Tables 4.2.6.8 and 6.1.1.4'
Cl Cl 0.1484 0.1585 'International Tables Vol C Tables 4.2.6.8 and 6.1.1.4'

loop_
_geom_angle_atom_site_label_1
_geom_angle_atom_site_label_2
_geom_angle_atom_site_label_3
_geom_angle
C3A O1A H1O1 109.5(11)
C2A C1A C6A 120.72(9)
C2A C1A H1AA 119.6
C6A C1A H1AA 119.6
C1A C2A C3A 119.69(8)
C1A C2A H2AA 120.2
C3A C2A H2AA 120.2
O1A C3A C2A 117.23(8)
O1A C3A C4A 122.34(8)
C2A C3A C4A 120.43(8)
C5A C4A C3A 119.23(8)
C5A C4A H4AA 120.4
C3A C4A H4AA 120.4
C4A C5A C6A 121.12(8)
C4A C5A H5AA 119.4
C6A C5A H5AA 119.4
C5A C6A C1A 118.77(8)
C5A C6A C7A 122.87(8)
C1A C6A C7A 118.36(8)
O2A C7A C6A 121.60(8)
O2A C7A C8A 121.34(8)
C6A C7A C8A 117.05(8)
C7A C8A Cl1A 112.24(7)
C7A C8A H8AA 109.2
Cl1A C8A H8AA 109.2
C7A C8A H8AB 109.2
Cl1A C8A H8AB 109.2
H8AA C8A H8AB 107.9
C3B O1B H2O1 110.5(12)
C2B C1B C6B 121.09(8)
C2B C1B H1BA 119.5
C6B C1B H1BA 119.5
C1B C2B C3B 119.32(8)
C1B C2B H2BA 120.3
C3B C2B H2BA 120.3
O1B C3B C2B 122.35(8)
O1B C3B C4B 117.07(8)
C2B C3B C4B 120.58(8)
C5B C4B C3B 119.50(8)
C5B C4B H4BA 120.3
C3B C4B H4BA 120.3
C4B C5B C6B 120.79(9)
C4B C5B H5BA 119.6
C6B C5B H5BA 119.6
C1B C6B C5B 118.72(8)
C1B C6B C7B 122.54(8)
C5B C6B C7B 118.73(8)
O2B C7B C6B 122.28(8)
O2B C7B C8B 121.00(8)
C6B C7B C8B 116.72(8)
C7B C8B Cl1B 112.46(7)
C7B C8B H8BA 109.1
Cl1B C8B H8BA 109.1
C7B C8B H8BB 109.1
Cl1B C8B H8BB 109.1
H8BA C8B H8BB 107.8

loop_
_geom_bond_atom_site_label_1
_geom_bond_atom_site_label_2
_geom_bond_distance
Cl1A C8A 1.7738(10)
O1A C3A 1.3585(11)
O1A H1O1 0.840(17)
O2A C7A 1.2219(11)
C1A C2A 1.3863(13)
C1A C6A 1.4043(12)
C1A H1AA 0.9500
C2A C3A 1.4005(13)
C2A H2AA 0.9500
C3A C4A 1.4009(12)
C4A C5A 1.3879(12)
C4A H4AA 0.9500
C5A C6A 1.4034(12)
C5A H5AA 0.9500
C6A C7A 1.4783(12)
C7A C8A 1.5217(13)
C8A H8AA 0.9900
C8A H8AB 0.9900
Cl1B C8B 1.7772(10)
O1B C3B 1.3559(11)
O1B H2O1 0.814(17)
O2B C7B 1.2260(12)
C1B C2B 1.3838(13)
C1B C6B 1.4027(13)
C1B H1BA 0.9500
C2B C3B 1.3973(13)
C2B H2BA 0.9500
C3B C4B 1.4021(13)
C4B C5B 1.3824(13)
C4B H4BA 0.9500
C5B C6B 1.4062(12)
C5B H5BA 0.9500
C6B C7B 1.4693(12)
C7B C8B 1.5235(13)
C8B H8BA 0.9900
C8B H8BB 0.9900

loop_
_geom_hbond_atom_site_label_D
_geom_hbond_atom_site_label_H
_geom_hbond_atom_site_label_A
_geom_hbond_site_symmetry_A
_geom_hbond_distance_DH
_geom_hbond_distance_HA
_geom_hbond_distance_DA
_geom_hbond_angle_DHA
_geom_hbond_publ_flag
O1B H2O1 O2A 1_455 0.812(16) 1.973(16) 2.7742(11) 168.7(16) yes
O1A H1O1 O2B 1_554 0.840(16) 1.891(16) 2.7229(10) 170.4(16) yes
C4A H4AA O2B 1_554 0.9500 2.4700 3.1780(12) 131.00 yes
C8A H8AA O1A 3_675 0.9900 2.5800 3.5228(12) 160.00 yes
C2B H2BA O2A 1_455 0.9500 2.4400 3.1603(12) 133.00 yes
C4B H4BA O1A 2_655 0.9500 2.5800 3.5126(12) 166.00 yes

loop_
_geom_torsion_atom_site_label_1
_geom_torsion_atom_site_label_2
_geom_torsion_atom_site_label_3
_geom_torsion_atom_site_label_4
_geom_torsion
C6A C1A C2A C3A -0.33(14)
C1A C2A C3A O1A -177.08(8)
C1A C2A C3A C4A 2.21(13)
O1A C3A C4A C5A 176.85(8)
C2A C3A C4A C5A -2.41(13)
C3A C4A C5A C6A 0.73(13)
C4A C5A C6A C1A 1.11(13)
C4A C5A C6A C7A -179.37(8)
C2A C1A C6A C5A -1.32(13)
C2A C1A C6A C7A 179.14(8)
C5A C6A C7A O2A -174.44(9)
C1A C6A C7A O2A 5.08(13)
C5A C6A C7A C8A 6.77(12)
C1A C6A C7A C8A -173.71(8)
O2A C7A C8A Cl1A 3.57(11)
C6A C7A C8A Cl1A -177.63(6)
C6B C1B C2B C3B 0.25(14)
C1B C2B C3B O1B -179.94(9)
C1B C2B C3B C4B -0.25(14)
O1B C3B C4B C5B 179.73(9)
C2B C3B C4B C5B 0.03(14)
C3B C4B C5B C6B 0.21(14)
C2B C1B C6B C5B -0.02(14)
C2B C1B C6B C7B -179.75(9)
C4B C5B C6B C1B -0.21(14)
C4B C5B C6B C7B 179.53(9)
C1B C6B C7B O2B -177.86(9)
C5B C6B C7B O2B 2.41(14)
C1B C6B C7B C8B 1.60(13)
C5B C6B C7B C8B -178.13(8)
O2B C7B C8B Cl1B -4.04(12)
C6B C7B C8B Cl1B 176.49(7)

loop_
_cod_related_entry_id
_cod_related_entry_database
_cod_related_entry_code
1 ChemSpider 72750
